data_7063545
loop_
_publ_author_name
'Kaur, Rupali'
'Yadav, Neeraj'
'Gouda, Laxman'
'Jassal, Amanpreet Kaur'

_publ_section_title
;
 Insight on the diversity of dimensionality in silver-based coordination
 polymers for enhanced supercapacitor performance
;
_journal_name_full 'New Journal of Chemistry'
_journal_paper_doi 10.1039/D4NJ04451G
_journal_year 2024
_chemical_formula_moiety 'C12 H7 Ag N3 O6'
_chemical_formula_sum 'C12 H7 Ag N3 O6'
_chemical_formula_weight 397.08
_space_group_crystal_system monoclinic
_space_group_IT_number 15
_space_group_name_Hall '-C 2yc'
_space_group_name_H-M_alt 'C 1 2/c 1'
_atom_sites_solution_hydrogens geom
_audit_creation_method SHELXL-2016/6
_audit_update_record
;
2024-05-11 deposited with the CCDC.	2024-11-21 downloaded from the CCDC.
;
_cell_angle_alpha 90
_cell_angle_beta 94.997(17)
_cell_angle_gamma 90
_cell_formula_units_Z 8
_cell_length_a 25.474(14)
_cell_length_b 14.648(8)
_cell_length_c 6.969(4)
_cell_measurement_reflns_used 1687
_cell_measurement_temperature 296(2)
_cell_measurement_theta_max 23.55
_cell_measurement_theta_min 2.78
_cell_volume 2591(2)
_computing_cell_refinement 'Bruker SAINT'
_computing_data_collection 'Bruker APEX3'
_computing_data_reduction 'Bruker SAINT'
_computing_molecular_graphics 'Bruker SHELXTL'
_computing_publication_material 'Bruker SHELXTL'
_computing_structure_refinement 'SHELXL-2016/6 (Sheldrick, 2016)'
_computing_structure_solution 'Sir-92 (Altomare et al., 1993)'
_diffrn_ambient_temperature 296(2)
_diffrn_measured_fraction_theta_full 0.993
_diffrn_measured_fraction_theta_max 0.986
_diffrn_measurement_device_type 'Bruker APEX-III CCD'
_diffrn_measurement_method '\f and \w scans'
_diffrn_radiation_type MoK\a
_diffrn_radiation_wavelength 0.71073
_diffrn_reflns_av_R_equivalents 0.0955
_diffrn_reflns_av_unetI/netI 0.1265
_diffrn_reflns_Laue_measured_fraction_full 0.993
_diffrn_reflns_Laue_measured_fraction_max 0.986
_diffrn_reflns_limit_h_max 37
_diffrn_reflns_limit_h_min -29
_diffrn_reflns_limit_k_max 21
_diffrn_reflns_limit_k_min -20
_diffrn_reflns_limit_l_max 10
_diffrn_reflns_limit_l_min -7
_diffrn_reflns_number 10702
_diffrn_reflns_point_group_measured_fraction_full 0.993
_diffrn_reflns_point_group_measured_fraction_max 0.986
_diffrn_reflns_theta_full 25.242
_diffrn_reflns_theta_max 31.152
_diffrn_reflns_theta_min 1.605
_exptl_absorpt_coefficient_mu 1.592
_exptl_absorpt_correction_T_max 0.7462
_exptl_absorpt_correction_T_min 0.5436
_exptl_absorpt_correction_type multi-scan
_exptl_absorpt_process_details 'SADABS-2016/6 - Bruker AXS area detector scaling and absorption correction'
_exptl_crystal_colour Colorless
_exptl_crystal_density_diffrn 2.036
_exptl_crystal_description Needles
_exptl_crystal_F_000 1560
_exptl_crystal_size_max 0.15
_exptl_crystal_size_mid 0.09
_exptl_crystal_size_min 0.05
_refine_diff_density_max 1.052
_refine_diff_density_min -1.680
_refine_diff_density_rms 0.244
_refine_ls_extinction_method none
_refine_ls_goodness_of_fit_ref 0.883
_refine_ls_hydrogen_treatment constr
_refine_ls_matrix_type full
_refine_ls_number_parameters 202
_refine_ls_number_reflns 4129
_refine_ls_number_restraints 0
_refine_ls_restrained_S_all 0.883
_refine_ls_R_factor_all 0.1263
_refine_ls_R_factor_gt 0.0594
_refine_ls_shift/su_max 0.001
_refine_ls_shift/su_mean 0.000
_refine_ls_structure_factor_coef Fsqd
_refine_ls_weighting_details 'w=1/[\s^2^(Fo^2^)+(0.0769P)^2^] where P=(Fo^2^+2Fc^2^)/3'
_refine_ls_weighting_scheme calc
_refine_ls_wR_factor_gt 0.1436
_refine_ls_wR_factor_ref 0.1781
_reflns_Friedel_coverage 0.000
_reflns_number_gt 1959
_reflns_number_total 4129
_reflns_threshold_expression 'I > 2\s(I)'
_cod_data_source_file d4nj04451g2.cif
_cod_data_source_block shelx
_cod_depositor_comments
;
The following automatic conversions were performed:

data item '_exptl_absorpt_correction_type' value 'Multi-scan' was
changed to 'multi-scan' in accordance with the
/home/data/users/saulius/crontab/automatic-downloads/rss-feeds/RSC/lib/dictionaries/cif_core.dic
dictionary named 'cif_core.dic' version 2.4.2 last updated on
2011-04-26.

Automatic conversion script
Id: cif_fix_values 8170 2020-07-09 18:12:32Z antanas 
;
_cod_original_sg_symbol_H-M 'C 2/c'
_cod_database_code 7063545
_shelx_shelxl_version_number 2016/6
_shelx_space_group_comment
;
The symmetry employed for this shelxl refinement is uniquely defined
by the following loop, which should always be used as a source of
symmetry information in preference to the above space-group names.
They are only intended as comments.
;

loop_
_space_group_symop_operation_xyz
'x, y, z'
'-x, y, -z+1/2'
'x+1/2, y+1/2, z'
'-x+1/2, y+1/2, -z+1/2'
'-x, -y, -z'
'x, -y, z-1/2'
'-x+1/2, -y+1/2, -z'
'x+1/2, -y+1/2, z-1/2'

loop_
_atom_site_label
_atom_site_type_symbol
_atom_site_fract_x
_atom_site_fract_y
_atom_site_fract_z
_atom_site_U_iso_or_equiv
_atom_site_adp_type
_atom_site_occupancy
_atom_site_site_symmetry_order
_atom_site_calc_flag
_atom_site_refinement_flags_posn
_atom_site_refinement_flags_adp
_atom_site_refinement_flags_occupancy
_atom_site_disorder_assembly
_atom_site_disorder_group
C1 C 0.0445(2) 0.5698(4) 0.2273(8) 0.0289(13) Uani 1 1 d . . . . .
H1 H 0.075223 0.601986 0.211165 0.035 Uiso 1 1 calc R U . . .
C2 C 0.0457(2) 0.4751(4) 0.2273(8) 0.0272(12) Uani 1 1 d . . . . .
H2 H 0.077166 0.444716 0.212213 0.033 Uiso 1 1 calc R U . . .
C3 C 0.000000 0.4252(5) 0.250000 0.0258(17) Uani 1 2 d S T P . .
C4 C -0.0397(2) 0.1784(4) 0.3165(9) 0.0329(14) Uani 1 1 d . . . . .
H4 H -0.067512 0.146350 0.362584 0.039 Uiso 1 1 calc R U . . .
C5 C -0.0409(2) 0.2736(4) 0.3194(9) 0.0326(13) Uani 1 1 d . . . . .
H5 H -0.069077 0.303867 0.367608 0.039 Uiso 1 1 calc R U . . .
C6 C 0.000000 0.3234(5) 0.250000 0.0302(18) Uani 1 2 d S T P . .
C7 C 0.1573(2) 0.8792(4) 0.1010(8) 0.0248(11) Uani 1 1 d . . . . .
C8 C 0.1983(2) 0.8337(4) 0.2055(8) 0.0264(12) Uani 1 1 d . . . . .
C9 C 0.2504(2) 0.8388(4) 0.1643(8) 0.0301(13) Uani 1 1 d . . . . .
H9 H 0.276924 0.807151 0.236373 0.036 Uiso 1 1 calc R U . . .
C10 C 0.2609(2) 0.8935(4) 0.0103(8) 0.0296(12) Uani 1 1 d . . . . .
C11 C 0.2218(2) 0.9378(4) -0.1033(9) 0.0356(14) Uani 1 1 d . . . . .
H11 H 0.230048 0.972156 -0.208737 0.043 Uiso 1 1 calc R U . . .
C12 C 0.1699(2) 0.9303(4) -0.0578(9) 0.0336(14) Uani 1 1 d . . . . .
H12 H 0.143322 0.959619 -0.134159 0.040 Uiso 1 1 calc R U . . .
C13 C 0.1010(2) 0.8746(4) 0.1507(8) 0.0291(12) Uani 1 1 d . . . . .
N1 N 0.000000 0.6159(4) 0.250000 0.0297(15) Uani 1 2 d S T P . .
N2 N 0.000000 0.1316(5) 0.250000 0.0333(16) Uani 1 2 d S T P . .
N3 N 0.1878(2) 0.7804(4) 0.3785(8) 0.0377(13) Uani 1 1 d . . . . .
N4 N 0.3168(2) 0.9068(4) -0.0319(8) 0.0390(13) Uani 1 1 d . . . . .
O1 O 0.08345(17) 0.7994(3) 0.1914(7) 0.0439(11) Uani 1 1 d . . . . .
O2 O 0.07742(16) 0.9494(3) 0.1427(7) 0.0425(11) Uani 1 1 d . . . . .
O3 O 0.1667(2) 0.8198(4) 0.5041(7) 0.0612(15) Uani 1 1 d . . . . .
O4 O 0.2030(2) 0.7010(3) 0.3859(7) 0.0541(13) Uani 1 1 d . . . . .
O5 O 0.34954(17) 0.8559(4) 0.0497(8) 0.0538(14) Uani 1 1 d . . . . .
O6 O 0.3257(2) 0.9697(4) -0.1384(8) 0.0611(15) Uani 1 1 d . . . . .
Ag1 Ag 0.000000 0.77505(4) 0.250000 0.0386(2) Uani 1 2 d S T P . .
Ag2 Ag 0.000000 0.97142(4) 0.250000 0.0424(2) Uani 1 2 d S T P . .

loop_
_atom_site_aniso_label
_atom_site_aniso_U_11
_atom_site_aniso_U_22
_atom_site_aniso_U_33
_atom_site_aniso_U_23
_atom_site_aniso_U_13
_atom_site_aniso_U_12
C1 0.022(3) 0.027(3) 0.039(3) 0.011(2) 0.007(2) -0.005(2)
C2 0.026(3) 0.023(3) 0.033(3) 0.001(2) 0.002(2) 0.003(2)
C3 0.034(4) 0.014(3) 0.029(4) 0.000 -0.007(3) 0.000
C4 0.030(3) 0.021(3) 0.048(4) 0.000(3) 0.005(3) -0.007(2)
C5 0.033(3) 0.022(3) 0.043(4) -0.002(3) 0.010(3) -0.002(2)
C6 0.036(5) 0.022(4) 0.032(5) 0.000 0.001(4) 0.000
C7 0.026(3) 0.022(2) 0.027(3) -0.007(2) 0.005(2) -0.001(2)
C8 0.025(3) 0.028(3) 0.026(3) -0.004(2) 0.001(2) 0.003(2)
C9 0.028(3) 0.029(3) 0.032(3) 0.002(3) -0.001(2) 0.003(2)
C10 0.023(3) 0.035(3) 0.031(3) -0.005(2) 0.005(2) -0.002(2)
C11 0.040(4) 0.034(3) 0.034(3) 0.012(3) 0.010(3) -0.002(3)
C12 0.028(3) 0.032(3) 0.039(4) 0.007(3) -0.002(3) 0.000(2)
C13 0.030(3) 0.025(3) 0.032(3) -0.002(3) 0.001(2) -0.002(2)
N1 0.026(3) 0.021(3) 0.043(4) 0.000 0.011(3) 0.000
N2 0.036(4) 0.023(3) 0.041(4) 0.000 0.006(3) 0.000
N3 0.039(3) 0.041(3) 0.032(3) 0.009(3) -0.003(2) -0.003(2)
N4 0.030(3) 0.041(3) 0.046(3) -0.002(3) 0.006(2) -0.001(2)
O1 0.026(2) 0.034(2) 0.075(3) 0.005(2) 0.019(2) 0.0010(19)
O2 0.025(2) 0.033(2) 0.071(3) 0.001(2) 0.017(2) -0.0002(18)
O3 0.071(4) 0.084(4) 0.030(3) 0.006(3) 0.013(2) 0.012(3)
O4 0.072(4) 0.040(3) 0.050(3) 0.016(2) 0.002(3) 0.000(3)
O5 0.026(2) 0.065(4) 0.070(4) -0.001(3) 0.004(2) 0.003(2)
O6 0.055(3) 0.052(3) 0.079(4) 0.021(3) 0.023(3) -0.005(3)
Ag1 0.0312(4) 0.0191(3) 0.0669(5) 0.000 0.0130(3) 0.000
Ag2 0.0321(4) 0.0203(3) 0.0770(6) 0.000 0.0172(3) 0.000

loop_
_atom_type_symbol
_atom_type_description
_atom_type_scat_dispersion_real
_atom_type_scat_dispersion_imag
_atom_type_scat_source
C C 0.0033 0.0016 'International Tables Vol C Tables 4.2.6.8 and 6.1.1.4'
H H 0.0000 0.0000 'International Tables Vol C Tables 4.2.6.8 and 6.1.1.4'
N N 0.0061 0.0033 'International Tables Vol C Tables 4.2.6.8 and 6.1.1.4'
O O 0.0106 0.0060 'International Tables Vol C Tables 4.2.6.8 and 6.1.1.4'
Ag Ag -0.8971 1.1015 'International Tables Vol C Tables 4.2.6.8 and 6.1.1.4'

loop_
_geom_angle_atom_site_label_1
_geom_angle_atom_site_label_2
_geom_angle_atom_site_label_3
_geom_angle
_geom_angle_site_symmetry_1
_geom_angle_site_symmetry_3
_geom_angle_publ_flag
N1 C1 C2 121.6(5) . . ?
N1 C1 H1 119.2 . . ?
C2 C1 H1 119.2 . . ?
C1 C2 C3 120.2(5) . . ?
C1 C2 H2 119.9 . . ?
C3 C2 H2 119.9 . . ?
C2 C3 C2 116.9(7) . 2 ?
C2 C3 C6 121.5(3) . . ?
C2 C3 C6 121.5(3) 2 . ?
N2 C4 C5 122.4(6) . . ?
N2 C4 H4 118.8 . . ?
C5 C4 H4 118.8 . . ?
C6 C5 C4 120.0(6) . . ?
C6 C5 H5 120.0 . . ?
C4 C5 H5 120.0 . . ?
C5 C6 C5 116.9(7) . 2 ?
C5 C6 C3 121.5(4) . . ?
C5 C6 C3 121.5(4) 2 . ?
C8 C7 C12 117.2(5) . . ?
C8 C7 C13 123.1(5) . . ?
C12 C7 C13 119.8(5) . . ?
C9 C8 C7 123.8(5) . . ?
C9 C8 N3 116.2(5) . . ?
C7 C8 N3 119.9(5) . . ?
C8 C9 C10 116.5(5) . . ?
C8 C9 H9 121.8 . . ?
C10 C9 H9 121.8 . . ?
C11 C10 C9 122.6(5) . . ?
C11 C10 N4 118.6(5) . . ?
C9 C10 N4 118.8(5) . . ?
C10 C11 C12 119.0(6) . . ?
C10 C11 H11 120.5 . . ?
C12 C11 H11 120.5 . . ?
C11 C12 C7 120.8(5) . . ?
C11 C12 H12 119.6 . . ?
C7 C12 H12 119.6 . . ?
O1 C13 O2 127.9(6) . . ?
O1 C13 C7 117.7(5) . . ?
O2 C13 C7 114.5(5) . . ?
C1 N1 C1 119.4(7) . 2 ?
C1 N1 Ag1 120.3(3) . . ?
C1 N1 Ag1 120.3(3) 2 . ?
C4 N2 C4 118.3(7) 2 . ?
C4 N2 Ag2 120.9(4) 2 1_545 ?
C4 N2 Ag2 120.9(4) . 1_545 ?
O3 N3 O4 125.4(6) . . ?
O3 N3 C8 117.4(6) . . ?
O4 N3 C8 117.2(6) . . ?
O6 N4 O5 126.1(6) . . ?
O6 N4 C10 116.9(5) . . ?
O5 N4 C10 116.9(5) . . ?
C13 O1 Ag1 123.8(4) . . ?
C13 O2 Ag2 123.8(4) . . ?
O1 Ag1 O1 161.6(2) 2 . ?
O1 Ag1 N1 99.20(11) 2 . ?
O1 Ag1 N1 99.20(11) . . ?
O1 Ag1 Ag2 80.80(11) 2 . ?
O1 Ag1 Ag2 80.80(11) . . ?
N1 Ag1 Ag2 180.0 . . ?
O2 Ag2 O2 163.1(2) 2 . ?
O2 Ag2 N2 98.47(12) 2 1_565 ?
O2 Ag2 N2 98.47(12) . 1_565 ?
O2 Ag2 Ag1 81.53(12) 2 . ?
O2 Ag2 Ag1 81.53(12) . . ?
N2 Ag2 Ag1 180.0 1_565 . ?

loop_
_geom_bond_atom_site_label_1
_geom_bond_atom_site_label_2
_geom_bond_distance
_geom_bond_site_symmetry_2
_geom_bond_publ_flag
C1 N1 1.340(6) . ?
C1 C2 1.387(8) . ?
C1 H1 0.9300 . ?
C2 C3 1.395(7) . ?
C2 H2 0.9300 . ?
C3 C6 1.492(10) . ?
C4 N2 1.338(7) . ?
C4 C5 1.395(8) . ?
C4 H4 0.9300 . ?
C5 C6 1.393(7) . ?
C5 H5 0.9300 . ?
C7 C8 1.391(7) . ?
C7 C12 1.397(8) . ?
C7 C13 1.507(8) . ?
C8 C9 1.383(8) . ?
C8 N3 1.480(8) . ?
C9 C10 1.384(8) . ?
C9 H9 0.9300 . ?
C10 C11 1.379(8) . ?
C10 N4 1.491(8) . ?
C11 C12 1.390(8) . ?
C11 H11 0.9300 . ?
C12 H12 0.9300 . ?
C13 O1 1.231(7) . ?
C13 O2 1.247(7) . ?
N1 Ag1 2.331(6) . ?
N2 Ag2 2.346(7) 1_545 ?
N3 O3 1.213(7) . ?
N3 O4 1.224(7) . ?
N4 O6 1.216(7) . ?
N4 O5 1.222(7) . ?
O1 Ag1 2.228(4) . ?
O2 Ag2 2.193(4) . ?
Ag1 Ag2 2.8764(18) . ?

loop_
_geom_torsion_atom_site_label_1
_geom_torsion_atom_site_label_2
_geom_torsion_atom_site_label_3
_geom_torsion_atom_site_label_4
_geom_torsion
_geom_torsion_site_symmetry_1
_geom_torsion_site_symmetry_2
_geom_torsion_site_symmetry_3
_geom_torsion_site_symmetry_4
_geom_torsion_publ_flag
N1 C1 C2 C3 0.4(8) . . . . ?
C1 C2 C3 C2 -0.2(4) . . . 2 ?
C1 C2 C3 C6 179.8(4) . . . . ?
N2 C4 C5 C6 0.5(9) . . . . ?
C4 C5 C6 C5 -0.2(4) . . . 2 ?
C4 C5 C6 C3 179.8(4) . . . . ?
C2 C3 C6 C5 163.7(4) . . . . ?
C2 C3 C6 C5 -16.3(4) 2 . . . ?
C2 C3 C6 C5 -16.3(4) . . . 2 ?
C2 C3 C6 C5 163.7(4) 2 . . 2 ?
C12 C7 C8 C9 2.1(8) . . . . ?
C13 C7 C8 C9 -178.5(5) . . . . ?
C12 C7 C8 N3 178.4(5) . . . . ?
C13 C7 C8 N3 -2.3(8) . . . . ?
C7 C8 C9 C10 0.5(9) . . . . ?
N3 C8 C9 C10 -175.9(5) . . . . ?
C8 C9 C10 C11 -2.9(9) . . . . ?
C8 C9 C10 N4 175.7(5) . . . . ?
C9 C10 C11 C12 2.5(9) . . . . ?
N4 C10 C11 C12 -176.1(5) . . . . ?
C10 C11 C12 C7 0.4(9) . . . . ?
C8 C7 C12 C11 -2.5(9) . . . . ?
C13 C7 C12 C11 178.1(5) . . . . ?
C8 C7 C13 O1 -44.2(8) . . . . ?
C12 C7 C13 O1 135.1(6) . . . . ?
C8 C7 C13 O2 136.6(6) . . . . ?
C12 C7 C13 O2 -44.0(8) . . . . ?
C2 C1 N1 C1 -0.2(4) . . . 2 ?
C2 C1 N1 Ag1 179.8(4) . . . . ?
C5 C4 N2 C4 -0.2(4) . . . 2 ?
C5 C4 N2 Ag2 179.8(4) . . . 1_545 ?
C9 C8 N3 O3 121.4(6) . . . . ?
C7 C8 N3 O3 -55.2(8) . . . . ?
C9 C8 N3 O4 -56.0(7) . . . . ?
C7 C8 N3 O4 127.5(6) . . . . ?
C11 C10 N4 O6 14.3(8) . . . . ?
C9 C10 N4 O6 -164.3(6) . . . . ?
C11 C10 N4 O5 -168.5(6) . . . . ?
C9 C10 N4 O5 12.8(8) . . . . ?
O2 C13 O1 Ag1 3.3(10) . . . . ?
C7 C13 O1 Ag1 -175.7(3) . . . . ?
O1 C13 O2 Ag2 11.2(9) . . . . ?
C7 C13 O2 Ag2 -169.7(3) . . . . ?
